data_7061101
loop_
_publ_author_name
'Leitner, Zden\<ek'
'C\'isa\<rov\'a, Ivana'
'\<St\<epni\<cka, Petr'

_publ_section_title
;
 Coordination behaviour of a hybrid phosphinoguanidine ligand
;
_journal_issue 3
_journal_name_full 'New Journal of Chemistry'
_journal_page_first 1060
_journal_page_last 1071
_journal_paper_doi 10.1039/D1NJ05237C
_journal_volume 46
_journal_year 2022
_chemical_formula_moiety 'C25 H31 N3 P Se, Cl'
_chemical_formula_sum 'C25 H31 Cl N3 P Se'
_chemical_formula_weight 518.91
_space_group_crystal_system orthorhombic
_space_group_IT_number 61
_space_group_name_Hall '-P 2ac 2ab'
_space_group_name_H-M_alt 'P b c a'
_atom_sites_solution_hydrogens mixed
_atom_sites_solution_primary direct
_atom_sites_solution_secondary difmap
_audit_creation_method SHELXL-2017/1
_audit_update_record
;
2021-11-01 deposited with the CCDC.	2021-12-02 downloaded from the CCDC.
;
_cell_angle_alpha 90
_cell_angle_beta 90
_cell_angle_gamma 90
_cell_formula_units_Z 8
_cell_length_a 11.1802(2)
_cell_length_b 13.5729(2)
_cell_length_c 33.3512(7)
_cell_measurement_reflns_used 9185
_cell_measurement_temperature 120(2)
_cell_measurement_theta_max 27.45
_cell_measurement_theta_min 2.44
_cell_volume 5060.97(16)
_computing_cell_refinement 'SAINT V8.40A (Bruker Nano, Inc., 2019)'
_computing_data_collection 'Bruker Instrument Service vV6.2.12'
_computing_data_reduction 'SAINT V8.40A (Bruker Nano, Inc., 2019)'
_computing_molecular_graphics 'PLATON (Spek, 2017)'
_computing_publication_material 'PLATON (Spek, 2017)'
_computing_structure_refinement 'SHELXL-2017/1 (Sheldrick, 2017)'
_computing_structure_solution 'SHELXT 2014/5 (Sheldrick, 2014)'
_diffrn_ambient_temperature 120(2)
_diffrn_measured_fraction_theta_full 1.000
_diffrn_measured_fraction_theta_max 0.999
_diffrn_measurement_device_type 'Bruker D8 VENTURE Kappa Duo with PHOTON 1000'
_diffrn_measurement_method '\f and \w scans'
_diffrn_radiation_monochromator 'Quazar Mo multilayer optic'
_diffrn_radiation_source 'I\mS micro-focus sealed tube'
_diffrn_radiation_type MoK\a
_diffrn_radiation_wavelength 0.71073
_diffrn_reflns_av_R_equivalents 0.0370
_diffrn_reflns_av_unetI/netI 0.0219
_diffrn_reflns_Laue_measured_fraction_full 1.000
_diffrn_reflns_Laue_measured_fraction_max 0.999
_diffrn_reflns_limit_h_max 14
_diffrn_reflns_limit_h_min -14
_diffrn_reflns_limit_k_max 17
_diffrn_reflns_limit_k_min -17
_diffrn_reflns_limit_l_max 43
_diffrn_reflns_limit_l_min -42
_diffrn_reflns_number 43114
_diffrn_reflns_point_group_measured_fraction_full 1.000
_diffrn_reflns_point_group_measured_fraction_max 0.999
_diffrn_reflns_theta_full 25.242
_diffrn_reflns_theta_max 27.488
_diffrn_reflns_theta_min 2.193
_exptl_absorpt_coefficient_mu 1.670
_exptl_absorpt_correction_T_max 0.85
_exptl_absorpt_correction_T_min 0.72
_exptl_absorpt_correction_type multi-scan
_exptl_absorpt_process_details 'SADABS-2016/2 - Bruker AXS'
_exptl_crystal_colour colourless
_exptl_crystal_density_diffrn 1.362
_exptl_crystal_description prism
_exptl_crystal_F_000 2144
_exptl_crystal_size_max 0.150
_exptl_crystal_size_mid 0.150
_exptl_crystal_size_min 0.100
_refine_diff_density_max 0.333
_refine_diff_density_min -0.308
_refine_diff_density_rms 0.050
_refine_ls_extinction_method none
_refine_ls_goodness_of_fit_ref 1.023
_refine_ls_hydrogen_treatment constr
_refine_ls_matrix_type full
_refine_ls_number_parameters 284
_refine_ls_number_reflns 5797
_refine_ls_number_restraints 0
_refine_ls_restrained_S_all 1.023
_refine_ls_R_factor_all 0.0314
_refine_ls_R_factor_gt 0.0250
_refine_ls_shift/su_max 0.001
_refine_ls_shift/su_mean 0.000
_refine_ls_structure_factor_coef Fsqd
_refine_ls_weighting_details 'w=1/[\s^2^(Fo^2^)+(0.0269P)^2^+2.6915P] where P=(Fo^2^+2Fc^2^)/3'
_refine_ls_weighting_scheme calc
_refine_ls_wR_factor_gt 0.0596
_refine_ls_wR_factor_ref 0.0624
_reflns_Friedel_coverage 0.000
_reflns_number_gt 5070
_reflns_number_total 5797
_reflns_threshold_expression 'I > 2\s(I)'
_cod_data_source_file d1nj05237c2.cif
_cod_data_source_block zl86
_cod_depositor_comments 'Adding full bibliography for 7061094--7061104.cif.'
_cod_database_code 7061101
_shelx_shelxl_version_number 2017/1
_shelx_space_group_comment
;
The symmetry employed for this shelxl refinement is uniquely defined
by the following loop, which should always be used as a source of
symmetry information in preference to the above space-group names.
They are only intended as comments.
;
_shelx_estimated_absorpt_t_min 0.788
_shelx_estimated_absorpt_t_max 0.851

loop_
_space_group_symop_operation_xyz
'x, y, z'
'-x+1/2, -y, z+1/2'
'-x, y+1/2, -z+1/2'
'x+1/2, -y+1/2, -z'
'-x, -y, -z'
'x-1/2, y, -z-1/2'
'x, -y-1/2, z-1/2'
'-x-1/2, y-1/2, z'

loop_
_atom_site_label
_atom_site_type_symbol
_atom_site_fract_x
_atom_site_fract_y
_atom_site_fract_z
_atom_site_U_iso_or_equiv
_atom_site_adp_type
_atom_site_occupancy
_atom_site_site_symmetry_order
_atom_site_calc_flag
_atom_site_refinement_flags_posn
_atom_site_refinement_flags_adp
_atom_site_refinement_flags_occupancy
_atom_site_disorder_assembly
_atom_site_disorder_group
Se Se 0.29051(2) 0.46413(2) 0.42838(2) 0.02133(5) Uani 1 1 d . . . . .
Cl1 Cl 0.73560(4) 0.78255(3) 0.31242(2) 0.02591(9) Uani 1 1 d . . . . .
P P 0.44326(3) 0.37284(3) 0.42157(2) 0.01536(8) Uani 1 1 d . . . . .
N1 N 0.45726(11) 0.47648(8) 0.34150(4) 0.0152(2) Uani 1 1 d . . . . .
H1N H 0.416134 0.502057 0.358880 0.018 Uiso 1 1 d R U . . .
N2 N 0.52613(11) 0.63089(9) 0.32329(4) 0.0177(3) Uani 1 1 d . . . . .
H2N H 0.589401 0.665612 0.318852 0.021 Uiso 1 1 d R U . . .
N3 N 0.63405(11) 0.49164(9) 0.30585(4) 0.0156(2) Uani 1 1 d . . . . .
H3N H 0.646172 0.433247 0.309976 0.019 Uiso 1 1 d R U . . .
C1 C 0.54099(13) 0.53354(10) 0.32334(4) 0.0145(3) Uani 1 1 d . . . . .
C2 C 0.44923(13) 0.37203(11) 0.33797(4) 0.0149(3) Uani 1 1 d . . . . .
C3 C 0.44264(13) 0.31395(11) 0.37279(4) 0.0147(3) Uani 1 1 d . . . . .
C4 C 0.42841(14) 0.21189(11) 0.36869(5) 0.0185(3) Uani 1 1 d . . . . .
H4 H 0.423196 0.171610 0.391920 0.022 Uiso 1 1 calc R U . . .
C5 C 0.42190(14) 0.16931(11) 0.33105(5) 0.0206(3) Uani 1 1 d . . . . .
H5 H 0.412026 0.100065 0.328558 0.025 Uiso 1 1 calc R U . . .
C6 C 0.42975(14) 0.22738(12) 0.29700(5) 0.0201(3) Uani 1 1 d . . . . .
H6 H 0.426050 0.197615 0.271248 0.024 Uiso 1 1 calc R U . . .
C7 C 0.44297(13) 0.32865(11) 0.30024(4) 0.0178(3) Uani 1 1 d . . . . .
H7 H 0.447721 0.368224 0.276796 0.021 Uiso 1 1 calc R U . . .
C8 C 0.45262(14) 0.27529(11) 0.45868(4) 0.0180(3) Uani 1 1 d . . . . .
C9 C 0.55661(15) 0.26194(12) 0.48067(5) 0.0234(3) Uani 1 1 d . . . . .
H9 H 0.623481 0.303794 0.476334 0.028 Uiso 1 1 calc R U . . .
C10 C 0.56281(16) 0.18682(13) 0.50919(5) 0.0284(4) Uani 1 1 d . . . . .
H10 H 0.634013 0.177686 0.524286 0.034 Uiso 1 1 calc R U . . .
C11 C 0.46600(16) 0.12586(12) 0.51555(5) 0.0258(4) Uani 1 1 d . . . . .
H11 H 0.470675 0.075077 0.535091 0.031 Uiso 1 1 calc R U . . .
C12 C 0.36199(16) 0.13830(12) 0.49358(5) 0.0242(3) Uani 1 1 d . . . . .
H12 H 0.295683 0.095820 0.497868 0.029 Uiso 1 1 calc R U . . .
C13 C 0.35488(15) 0.21317(12) 0.46521(5) 0.0226(3) Uani 1 1 d . . . . .
H13 H 0.283412 0.222094 0.450239 0.027 Uiso 1 1 calc R U . . .
C14 C 0.58229(14) 0.44092(11) 0.42422(4) 0.0173(3) Uani 1 1 d . . . . .
C15 C 0.68223(14) 0.41016(12) 0.40238(4) 0.0207(3) Uani 1 1 d . . . . .
H15 H 0.679505 0.350725 0.387361 0.025 Uiso 1 1 calc R U . . .
C16 C 0.78521(15) 0.46677(13) 0.40276(5) 0.0265(4) Uani 1 1 d . . . . .
H16 H 0.852815 0.446770 0.387546 0.032 Uiso 1 1 calc R U . . .
C17 C 0.79004(17) 0.55290(14) 0.42536(5) 0.0303(4) Uani 1 1 d . . . . .
H17 H 0.860753 0.591706 0.425345 0.036 Uiso 1 1 calc R U . . .
C18 C 0.69256(17) 0.58218(13) 0.44777(5) 0.0304(4) Uani 1 1 d . . . . .
H18 H 0.697023 0.640153 0.463663 0.036 Uiso 1 1 calc R U . . .
C19 C 0.58806(16) 0.52707(11) 0.44714(5) 0.0234(3) Uani 1 1 d . . . . .
H19 H 0.520568 0.547811 0.462246 0.028 Uiso 1 1 calc R U . . .
C20 C 0.42089(14) 0.68438(11) 0.33845(5) 0.0199(3) Uani 1 1 d . . . . .
H20 H 0.350753 0.638660 0.338618 0.024 Uiso 1 1 calc R U . . .
C21 C 0.44304(17) 0.72052(13) 0.38097(5) 0.0309(4) Uani 1 1 d . . . . .
H21A H 0.454140 0.663864 0.398804 0.046 Uiso 1 1 calc R U . . .
H21B H 0.374218 0.759287 0.390051 0.046 Uiso 1 1 calc R U . . .
H21C H 0.515020 0.761705 0.381469 0.046 Uiso 1 1 calc R U . . .
C22 C 0.39454(16) 0.76945(12) 0.31005(5) 0.0275(4) Uani 1 1 d . . . . .
H22A H 0.464527 0.812751 0.308497 0.041 Uiso 1 1 calc R U . . .
H22B H 0.325783 0.806888 0.320053 0.041 Uiso 1 1 calc R U . . .
H22C H 0.376345 0.743476 0.283321 0.041 Uiso 1 1 calc R U . . .
C23 C 0.71486(13) 0.53807(11) 0.27647(5) 0.0174(3) Uani 1 1 d . . . . .
H23 H 0.688743 0.607725 0.272142 0.021 Uiso 1 1 calc R U . . .
C24 C 0.84229(15) 0.53837(12) 0.29204(5) 0.0258(4) Uani 1 1 d . . . . .
H24A H 0.846409 0.577378 0.316731 0.039 Uiso 1 1 calc R U . . .
H24B H 0.895279 0.567322 0.271816 0.039 Uiso 1 1 calc R U . . .
H24C H 0.867540 0.470612 0.297642 0.039 Uiso 1 1 calc R U . . .
C25 C 0.70306(15) 0.48216(12) 0.23707(5) 0.0231(3) Uani 1 1 d . . . . .
H25A H 0.725115 0.413027 0.241221 0.035 Uiso 1 1 calc R U . . .
H25B H 0.756276 0.511548 0.217018 0.035 Uiso 1 1 calc R U . . .
H25C H 0.620183 0.485926 0.227620 0.035 Uiso 1 1 calc R U . . .

loop_
_atom_site_aniso_label
_atom_site_aniso_U_11
_atom_site_aniso_U_22
_atom_site_aniso_U_33
_atom_site_aniso_U_23
_atom_site_aniso_U_13
_atom_site_aniso_U_12
Se 0.02136(9) 0.01923(9) 0.02339(9) 0.00140(6) 0.00661(6) 0.00380(6)
Cl1 0.0251(2) 0.01573(18) 0.0369(2) -0.00179(15) 0.00304(16) -0.00637(15)
P 0.01777(19) 0.01371(17) 0.01461(17) 0.00016(13) 0.00070(14) -0.00060(15)
N1 0.0165(6) 0.0133(6) 0.0156(6) -0.0011(4) 0.0035(5) 0.0012(5)
N2 0.0134(6) 0.0129(6) 0.0268(6) 0.0000(5) 0.0039(5) 0.0006(5)
N3 0.0157(6) 0.0109(5) 0.0203(6) 0.0027(5) 0.0026(5) 0.0021(5)
C1 0.0145(7) 0.0152(7) 0.0139(6) 0.0004(5) -0.0032(5) 0.0000(6)
C2 0.0109(7) 0.0146(7) 0.0192(7) 0.0002(5) -0.0001(5) -0.0002(6)
C3 0.0128(7) 0.0145(7) 0.0166(7) -0.0010(5) -0.0002(5) 0.0001(6)
C4 0.0177(7) 0.0159(7) 0.0217(7) 0.0004(6) 0.0010(6) -0.0004(6)
C5 0.0197(8) 0.0146(7) 0.0276(8) -0.0055(6) 0.0003(6) -0.0019(6)
C6 0.0177(7) 0.0230(8) 0.0197(7) -0.0073(6) -0.0011(6) -0.0006(6)
C7 0.0140(7) 0.0220(7) 0.0175(7) 0.0000(6) -0.0012(6) 0.0001(6)
C8 0.0237(8) 0.0159(7) 0.0144(7) -0.0006(5) 0.0021(6) 0.0011(6)
C9 0.0228(8) 0.0237(8) 0.0236(8) 0.0043(6) 0.0001(6) -0.0024(7)
C10 0.0276(9) 0.0301(9) 0.0275(8) 0.0082(7) -0.0042(7) 0.0019(7)
C11 0.0353(10) 0.0210(8) 0.0213(8) 0.0049(6) 0.0042(7) 0.0024(7)
C12 0.0304(9) 0.0185(7) 0.0236(8) 0.0015(6) 0.0044(7) -0.0044(7)
C13 0.0227(8) 0.0236(8) 0.0215(7) 0.0015(6) -0.0005(6) -0.0004(7)
C14 0.0208(8) 0.0161(7) 0.0150(7) 0.0028(5) -0.0021(6) -0.0035(6)
C15 0.0214(8) 0.0227(8) 0.0180(7) -0.0004(6) -0.0020(6) -0.0017(7)
C16 0.0206(8) 0.0362(10) 0.0226(8) 0.0033(7) -0.0013(6) -0.0032(7)
C17 0.0288(9) 0.0302(9) 0.0320(9) 0.0050(7) -0.0066(7) -0.0126(8)
C18 0.0366(10) 0.0215(8) 0.0330(9) -0.0046(7) -0.0070(8) -0.0085(7)
C19 0.0289(9) 0.0192(8) 0.0220(8) -0.0019(6) -0.0013(7) -0.0019(7)
C20 0.0167(8) 0.0151(7) 0.0278(8) 0.0015(6) 0.0040(6) 0.0035(6)
C21 0.0391(10) 0.0265(9) 0.0270(9) -0.0019(7) 0.0069(8) 0.0077(8)
C22 0.0254(9) 0.0227(8) 0.0343(9) 0.0069(7) 0.0019(7) 0.0099(7)
C23 0.0161(7) 0.0151(7) 0.0211(7) 0.0017(6) 0.0038(6) -0.0004(6)
C24 0.0164(8) 0.0237(8) 0.0374(9) 0.0014(7) -0.0008(7) -0.0042(7)
C25 0.0258(9) 0.0239(8) 0.0195(7) 0.0006(6) 0.0040(6) 0.0023(7)

loop_
_atom_type_symbol
_atom_type_description
_atom_type_scat_dispersion_real
_atom_type_scat_dispersion_imag
_atom_type_scat_source
C C 0.0033 0.0016 'International Tables Vol C Tables 4.2.6.8 and 6.1.1.4'
H H 0.0000 0.0000 'International Tables Vol C Tables 4.2.6.8 and 6.1.1.4'
Cl Cl 0.1484 0.1585 'International Tables Vol C Tables 4.2.6.8 and 6.1.1.4'
N N 0.0061 0.0033 'International Tables Vol C Tables 4.2.6.8 and 6.1.1.4'
P P 0.1023 0.0942 'International Tables Vol C Tables 4.2.6.8 and 6.1.1.4'
Se Se -0.0929 2.2259 'International Tables Vol C Tables 4.2.6.8 and 6.1.1.4'

loop_
_geom_angle_atom_site_label_1
_geom_angle_atom_site_label_2
_geom_angle_atom_site_label_3
_geom_angle
_geom_angle_site_symmetry_1
_geom_angle_site_symmetry_3
_geom_angle_publ_flag
C14 P C3 105.79(7) . . ?
C14 P C8 106.83(7) . . ?
C3 P C8 106.88(7) . . ?
C14 P Se 112.81(5) . . ?
C3 P Se 110.51(5) . . ?
C8 P Se 113.54(5) . . ?
C1 N1 C2 125.03(13) . . ?
C1 N1 H1N 117.5 . . ?
C2 N1 H1N 116.5 . . ?
C1 N2 C20 126.05(13) . . ?
C1 N2 H2N 116.1 . . ?
C20 N2 H2N 116.4 . . ?
C1 N3 C23 126.30(12) . . ?
C1 N3 H3N 118.3 . . ?
C23 N3 H3N 115.2 . . ?
N3 C1 N2 121.64(14) . . ?
N3 C1 N1 119.63(13) . . ?
N2 C1 N1 118.73(13) . . ?
C7 C2 C3 120.49(13) . . ?
C7 C2 N1 119.91(13) . . ?
C3 C2 N1 119.54(12) . . ?
C4 C3 C2 118.67(13) . . ?
C4 C3 P 121.61(11) . . ?
C2 C3 P 119.61(11) . . ?
C5 C4 C3 120.49(14) . . ?
C5 C4 H4 119.8 . . ?
C3 C4 H4 119.8 . . ?
C4 C5 C6 120.19(14) . . ?
C4 C5 H5 119.9 . . ?
C6 C5 H5 119.9 . . ?
C5 C6 C7 120.46(14) . . ?
C5 C6 H6 119.8 . . ?
C7 C6 H6 119.8 . . ?
C6 C7 C2 119.69(14) . . ?
C6 C7 H7 120.2 . . ?
C2 C7 H7 120.2 . . ?
C9 C8 C13 119.63(14) . . ?
C9 C8 P 120.28(12) . . ?
C13 C8 P 120.09(12) . . ?
C8 C9 C10 119.83(15) . . ?
C8 C9 H9 120.1 . . ?
C10 C9 H9 120.1 . . ?
C11 C10 C9 120.27(16) . . ?
C11 C10 H10 119.9 . . ?
C9 C10 H10 119.9 . . ?
C10 C11 C12 120.30(15) . . ?
C10 C11 H11 119.8 . . ?
C12 C11 H11 119.8 . . ?
C11 C12 C13 119.81(15) . . ?
C11 C12 H12 120.1 . . ?
C13 C12 H12 120.1 . . ?
C12 C13 C8 120.16(15) . . ?
C12 C13 H13 119.9 . . ?
C8 C13 H13 119.9 . . ?
C15 C14 C19 119.85(15) . . ?
C15 C14 P 120.57(12) . . ?
C19 C14 P 119.54(12) . . ?
C16 C15 C14 119.63(15) . . ?
C16 C15 H15 120.2 . . ?
C14 C15 H15 120.2 . . ?
C15 C16 C17 120.23(16) . . ?
C15 C16 H16 119.9 . . ?
C17 C16 H16 119.9 . . ?
C18 C17 C16 120.30(16) . . ?
C18 C17 H17 119.9 . . ?
C16 C17 H17 119.9 . . ?
C17 C18 C19 120.10(16) . . ?
C17 C18 H18 120.0 . . ?
C19 C18 H18 120.0 . . ?
C18 C19 C14 119.86(16) . . ?
C18 C19 H19 120.1 . . ?
C14 C19 H19 120.1 . . ?
N2 C20 C21 110.44(13) . . ?
N2 C20 C22 108.36(13) . . ?
C21 C20 C22 111.54(14) . . ?
N2 C20 H20 108.8 . . ?
C21 C20 H20 108.8 . . ?
C22 C20 H20 108.8 . . ?
C20 C21 H21A 109.5 . . ?
C20 C21 H21B 109.5 . . ?
H21A C21 H21B 109.5 . . ?
C20 C21 H21C 109.5 . . ?
H21A C21 H21C 109.5 . . ?
H21B C21 H21C 109.5 . . ?
C20 C22 H22A 109.5 . . ?
C20 C22 H22B 109.5 . . ?
H22A C22 H22B 109.5 . . ?
C20 C22 H22C 109.5 . . ?
H22A C22 H22C 109.5 . . ?
H22B C22 H22C 109.5 . . ?
N3 C23 C24 110.44(13) . . ?
N3 C23 C25 107.90(12) . . ?
C24 C23 C25 112.22(13) . . ?
N3 C23 H23 108.7 . . ?
C24 C23 H23 108.7 . . ?
C25 C23 H23 108.7 . . ?
C23 C24 H24A 109.5 . . ?
C23 C24 H24B 109.5 . . ?
H24A C24 H24B 109.5 . . ?
C23 C24 H24C 109.5 . . ?
H24A C24 H24C 109.5 . . ?
H24B C24 H24C 109.5 . . ?
C23 C25 H25A 109.5 . . ?
C23 C25 H25B 109.5 . . ?
H25A C25 H25B 109.5 . . ?
C23 C25 H25C 109.5 . . ?
H25A C25 H25C 109.5 . . ?
H25B C25 H25C 109.5 . . ?

loop_
_geom_bond_atom_site_label_1
_geom_bond_atom_site_label_2
_geom_bond_distance
_geom_bond_site_symmetry_2
_geom_bond_publ_flag
Se P 2.1221(4) . ?
P C14 1.8104(16) . ?
P C3 1.8126(14) . ?
P C8 1.8153(15) . ?
N1 C1 1.3574(19) . ?
N1 C2 1.4254(18) . ?
N1 H1N 0.8173 . ?
N2 C1 1.3318(18) . ?
N2 C20 1.4722(19) . ?
N2 H2N 0.8628 . ?
N3 C1 1.3214(19) . ?
N3 C23 1.4743(18) . ?
N3 H3N 0.8158 . ?
C2 C7 1.391(2) . ?
C2 C3 1.4055(19) . ?
C3 C4 1.401(2) . ?
C4 C5 1.384(2) . ?
C4 H4 0.9500 . ?
C5 C6 1.385(2) . ?
C5 H5 0.9500 . ?
C6 C7 1.387(2) . ?
C6 H6 0.9500 . ?
C7 H7 0.9500 . ?
C8 C9 1.387(2) . ?
C8 C13 1.397(2) . ?
C9 C10 1.396(2) . ?
C9 H9 0.9500 . ?
C10 C11 1.379(2) . ?
C10 H10 0.9500 . ?
C11 C12 1.385(2) . ?
C11 H11 0.9500 . ?
C12 C13 1.391(2) . ?
C12 H12 0.9500 . ?
C13 H13 0.9500 . ?
C14 C15 1.398(2) . ?
C14 C19 1.399(2) . ?
C15 C16 1.384(2) . ?
C15 H15 0.9500 . ?
C16 C17 1.392(3) . ?
C16 H16 0.9500 . ?
C17 C18 1.380(3) . ?
C17 H17 0.9500 . ?
C18 C19 1.387(2) . ?
C18 H18 0.9500 . ?
C19 H19 0.9500 . ?
C20 C21 1.521(2) . ?
C20 C22 1.522(2) . ?
C20 H20 1.0000 . ?
C21 H21A 0.9800 . ?
C21 H21B 0.9800 . ?
C21 H21C 0.9800 . ?
C22 H22A 0.9800 . ?
C22 H22B 0.9800 . ?
C22 H22C 0.9800 . ?
C23 C24 1.516(2) . ?
C23 C25 1.523(2) . ?
C23 H23 1.0000 . ?
C24 H24A 0.9800 . ?
C24 H24B 0.9800 . ?
C24 H24C 0.9800 . ?
C25 H25A 0.9800 . ?
C25 H25B 0.9800 . ?
C25 H25C 0.9800 . ?
